data_4130506
loop_
_publ_author_name
'Sch\"afer, Marius'
'Beattie, Nicholas A.'
'Geetharani, K.'
'Sch\"afer, Julian'
'Ewing, William C.'
'Krahfu\&s, Mirjam'
'H\"orl, Christian'
'Dewhurst, Rian D.'
'Macgregor, Stuart A.'
'Lambert, Christoph'
'Braunschweig, Holger'

_publ_section_title
;
 Synthesis of Functionalized 1,4-Azaborinines by the Cyclization of
 Di-tert-butyliminoborane and Alkynes.
;
_journal_issue 26
_journal_name_full 'Journal of the American Chemical Society'
_journal_page_first 8212
_journal_page_last 8220
_journal_paper_doi 10.1021/jacs.6b04128
_journal_volume 138
_journal_year 2016
_chemical_formula_moiety 'C22 H30 B Fe N'
_chemical_formula_sum 'C22 H30 B Fe N'
_chemical_formula_weight 375.13
_space_group_crystal_system triclinic
_space_group_IT_number 2
_space_group_name_Hall '-P 1'
_space_group_name_H-M_alt 'P -1'
_atom_sites_solution_hydrogens geom
_atom_sites_solution_secondary iterative
_audit_creation_method SHELXL-2014/6
_cell_angle_alpha 99.896(2)
_cell_angle_beta 111.336(2)
_cell_angle_gamma 107.565(2)
_cell_formula_units_Z 2
_cell_length_a 9.8819(5)
_cell_length_b 10.5352(6)
_cell_length_c 10.9353(6)
_cell_measurement_reflns_used 9909
_cell_measurement_temperature 100(2)
_cell_measurement_theta_max 26.87
_cell_measurement_theta_min 2.41
_cell_volume 958.78(9)
_computing_cell_refinement 'Saint+ ver. V8.27B (Bruker AXS)'
_computing_data_collection 'APEX2 ver. 2014.9 (Bruker AXS)'
_computing_data_reduction 'Saint+ ver. V8.27B (Bruker AXS)'
_computing_molecular_graphics 'ShelXLe (Huebschle et all, 2011)'
_computing_publication_material 'SHELXL-2014/6 (Sheldrick, 2014)'
_computing_structure_refinement 'SHELXL-2014/6 (Sheldrick, 2014)'
_computing_structure_solution 'SHELXT (Sheldrick, 2012)'
_diffrn_ambient_temperature 100(2)
_diffrn_detector 'CCD area detector (Apex2)'
_diffrn_detector_area_resol_mean 8.333
_diffrn_measured_fraction_theta_full 1.000
_diffrn_measured_fraction_theta_max 1.000
_diffrn_measurement_device_type 'Bruker X8-APEX II'
_diffrn_measurement_method '\f and \w scans'
_diffrn_radiation_type MoK\a
_diffrn_radiation_wavelength 0.71073
_diffrn_reflns_av_R_equivalents 0.0209
_diffrn_reflns_av_unetI/netI 0.0183
_diffrn_reflns_Laue_measured_fraction_full 1.000
_diffrn_reflns_Laue_measured_fraction_max 1.000
_diffrn_reflns_limit_h_max 12
_diffrn_reflns_limit_h_min -12
_diffrn_reflns_limit_k_max 13
_diffrn_reflns_limit_k_min -13
_diffrn_reflns_limit_l_max 13
_diffrn_reflns_limit_l_min -13
_diffrn_reflns_number 17045
_diffrn_reflns_point_group_measured_fraction_full 1.000
_diffrn_reflns_point_group_measured_fraction_max 1.000
_diffrn_reflns_theta_full 26.000
_diffrn_reflns_theta_max 26.370
_diffrn_reflns_theta_min 2.108
_diffrn_source 'rotating-anode (Nonius FR-591)'
_exptl_absorpt_coefficient_mu 0.790
_exptl_absorpt_correction_T_max 0.7454
_exptl_absorpt_correction_T_min 0.6730
_exptl_absorpt_correction_type multi-scan
_exptl_absorpt_process_details 'SadAbs 2012/1 (Bruker AXS)'
_exptl_crystal_colour orange
_exptl_crystal_density_diffrn 1.299
_exptl_crystal_description block
_exptl_crystal_F_000 400
_exptl_crystal_size_max 0.300
_exptl_crystal_size_mid 0.180
_exptl_crystal_size_min 0.060
_refine_diff_density_max 0.388
_refine_diff_density_min -0.245
_refine_diff_density_rms 0.050
_refine_ls_extinction_method none
_refine_ls_goodness_of_fit_ref 1.029
_refine_ls_hydrogen_treatment constr
_refine_ls_matrix_type full
_refine_ls_number_parameters 232
_refine_ls_number_reflns 3932
_refine_ls_number_restraints 0
_refine_ls_restrained_S_all 1.029
_refine_ls_R_factor_all 0.0288
_refine_ls_R_factor_gt 0.0257
_refine_ls_shift/su_max 0.001
_refine_ls_shift/su_mean 0.000
_refine_ls_structure_factor_coef Fsqd
_refine_ls_weighting_details 'w=1/[\s^2^(Fo^2^)+(0.0363P)^2^+0.5368P] where P=(Fo^2^+2Fc^2^)/3'
_refine_ls_weighting_scheme calc
_refine_ls_wR_factor_gt 0.0676
_refine_ls_wR_factor_ref 0.0698
_reflns_Friedel_coverage 0.000
_reflns_number_gt 3625
_reflns_number_total 3932
_reflns_threshold_expression 'I > 2\s(I)'
_cod_data_source_file ja6b04128_si_003.cif
_cod_data_source_block 6
_cod_database_code 4130506
_shelx_space_group_comment
;
The symmetry employed for this shelxl refinement is uniquely defined
by the following loop, which should always be used as a source of
symmetry information in preference to the above space-group names.
They are only intended as comments.
;
_shelx_estimated_absorpt_t_min 0.797
_shelx_estimated_absorpt_t_max 0.954
_shelxl_version_number 2014/6

loop_
_space_group_symop_operation_xyz
'x, y, z'
'-x, -y, -z'

loop_
_atom_site_label
_atom_site_type_symbol
_atom_site_fract_x
_atom_site_fract_y
_atom_site_fract_z
_atom_site_U_iso_or_equiv
_atom_site_adp_type
_atom_site_occupancy
_atom_site_site_symmetry_order
_atom_site_calc_flag
_atom_site_refinement_flags_posn
_atom_site_refinement_flags_adp
Fe1 Fe 0.55113(2) 0.72152(2) 0.36184(2) 0.01135(7) Uani 1 1 d . .
C1 C 0.42521(15) 0.40933(14) 0.15418(13) 0.0107(3) Uani 1 1 d . .
N1 N 0.29439(13) 0.28745(12) 0.06034(12) 0.0116(2) Uani 1 1 d . .
B1 B 0.59903(18) 0.27047(16) 0.20640(16) 0.0123(3) Uani 1 1 d . .
C3 C 0.44745(17) 0.14438(15) 0.11400(15) 0.0164(3) Uani 1 1 d . .
H3 H 0.4472 0.0528 0.1010 0.020 Uiso 1 1 calc R U
C2 C 0.57060(15) 0.40469(14) 0.21877(14) 0.0124(3) Uani 1 1 d . .
H2 H 0.6589 0.4909 0.2747 0.015 Uiso 1 1 calc R U
C5 C 0.13105(15) 0.27784(15) -0.03452(14) 0.0130(3) Uani 1 1 d . .
C4 C 0.31122(16) 0.16126(15) 0.04935(15) 0.0167(3) Uani 1 1 d . .
H4 H 0.2189 0.0786 -0.0088 0.020 Uiso 1 1 calc R U
C6 C 0.06052(18) 0.15943(17) -0.17207(15) 0.0217(3) Uani 1 1 d . .
H6A H -0.0319 0.1667 -0.2400 0.033 Uiso 1 1 calc R U
H6B H 0.0283 0.0683 -0.1568 0.033 Uiso 1 1 calc R U
H6C H 0.1402 0.1679 -0.2069 0.033 Uiso 1 1 calc R U
C8 C 0.13721(16) 0.41133(15) -0.07411(15) 0.0176(3) Uani 1 1 d . .
H8A H 0.0353 0.3927 -0.1502 0.026 Uiso 1 1 calc R U
H8B H 0.2212 0.4404 -0.1035 0.026 Uiso 1 1 calc R U
H8C H 0.1591 0.4863 0.0060 0.026 Uiso 1 1 calc R U
C7 C 0.02455(17) 0.24461(17) 0.03743(16) 0.0200(3) Uani 1 1 d . .
H7A H -0.0828 0.2317 -0.0245 0.030 Uiso 1 1 calc R U
H7B H 0.0661 0.3224 0.1223 0.030 Uiso 1 1 calc R U
H7C H 0.0218 0.1584 0.0607 0.030 Uiso 1 1 calc R U
C9 C 0.76477(16) 0.26390(14) 0.29409(14) 0.0124(3) Uani 1 1 d . .
C10 C 0.78173(17) 0.13363(15) 0.22556(15) 0.0169(3) Uani 1 1 d . .
H10A H 0.8839 0.1333 0.2839 0.025 Uiso 1 1 calc R U
H10B H 0.7763 0.1354 0.1346 0.025 Uiso 1 1 calc R U
H10C H 0.6959 0.0489 0.2143 0.025 Uiso 1 1 calc R U
C11 C 0.76962(17) 0.25633(16) 0.43539(14) 0.0171(3) Uani 1 1 d . .
H11A H 0.8697 0.2520 0.4931 0.026 Uiso 1 1 calc R U
H11B H 0.6810 0.1722 0.4209 0.026 Uiso 1 1 calc R U
H11C H 0.7613 0.3400 0.4818 0.026 Uiso 1 1 calc R U
C12 C 0.90556(16) 0.39385(15) 0.31739(15) 0.0162(3) Uani 1 1 d . .
H12A H 1.0045 0.3878 0.3751 0.024 Uiso 1 1 calc R U
H12B H 0.8990 0.4784 0.3640 0.024 Uiso 1 1 calc R U
H12C H 0.9033 0.3985 0.2280 0.024 Uiso 1 1 calc R U
C13 C 0.40612(15) 0.54422(14) 0.18833(13) 0.0108(3) Uani 1 1 d . .
C14 C 0.32188(15) 0.57787(15) 0.26252(14) 0.0130(3) Uani 1 1 d . .
H14 H 0.2665 0.5151 0.3035 0.016 Uiso 1 1 calc R U
C15 C 0.32843(16) 0.71589(15) 0.26597(14) 0.0155(3) Uani 1 1 d . .
H15 H 0.2780 0.7664 0.3092 0.019 Uiso 1 1 calc R U
C16 C 0.41936(16) 0.76855(15) 0.19649(15) 0.0166(3) Uani 1 1 d . .
H16 H 0.4447 0.8630 0.1832 0.020 Uiso 1 1 calc R U
C17 C 0.46886(16) 0.66396(14) 0.15038(14) 0.0135(3) Uani 1 1 d . .
H17 H 0.5357 0.6725 0.0997 0.016 Uiso 1 1 calc R U
C18 C 0.70726(17) 0.67867(16) 0.51553(14) 0.0171(3) Uani 1 1 d . .
H18 H 0.7040 0.5832 0.5173 0.021 Uiso 1 1 calc R U
C19 C 0.78872(16) 0.76580(16) 0.45724(15) 0.0175(3) Uani 1 1 d . .
H19 H 0.8529 0.7425 0.4112 0.021 Uiso 1 1 calc R U
C20 C 0.76264(17) 0.89184(16) 0.47612(16) 0.0229(3) Uani 1 1 d . .
H20 H 0.8052 0.9730 0.4457 0.027 Uiso 1 1 calc R U
C21 C 0.63179(17) 0.75048(18) 0.57072(15) 0.0217(3) Uani 1 1 d . .
H21 H 0.5658 0.7147 0.6181 0.026 Uiso 1 1 calc R U
C22 C 0.66546(18) 0.88188(17) 0.54607(16) 0.0253(4) Uani 1 1 d . .
H22 H 0.6272 0.9549 0.5732 0.030 Uiso 1 1 calc R U

loop_
_atom_site_aniso_label
_atom_site_aniso_U_11
_atom_site_aniso_U_22
_atom_site_aniso_U_33
_atom_site_aniso_U_23
_atom_site_aniso_U_13
_atom_site_aniso_U_12
Fe1 0.01107(11) 0.01119(11) 0.01152(11) 0.00316(8) 0.00439(8) 0.00508(8)
C1 0.0129(6) 0.0118(6) 0.0096(6) 0.0040(5) 0.0077(5) 0.0042(5)
N1 0.0097(5) 0.0128(6) 0.0124(6) 0.0045(5) 0.0046(4) 0.0048(4)
B1 0.0134(7) 0.0151(8) 0.0109(7) 0.0045(6) 0.0071(6) 0.0066(6)
C3 0.0175(7) 0.0120(7) 0.0193(7) 0.0051(6) 0.0063(6) 0.0076(6)
C2 0.0116(6) 0.0130(7) 0.0122(6) 0.0026(5) 0.0060(5) 0.0042(5)
C5 0.0093(6) 0.0152(7) 0.0138(7) 0.0048(6) 0.0042(5) 0.0049(5)
C4 0.0148(7) 0.0110(7) 0.0193(7) 0.0032(6) 0.0046(6) 0.0033(5)
C6 0.0195(7) 0.0227(8) 0.0157(7) 0.0016(6) 0.0009(6) 0.0099(6)
C8 0.0131(6) 0.0181(7) 0.0188(7) 0.0087(6) 0.0030(5) 0.0059(6)
C7 0.0148(7) 0.0247(8) 0.0241(8) 0.0101(6) 0.0118(6) 0.0073(6)
C9 0.0132(6) 0.0120(7) 0.0132(7) 0.0036(5) 0.0064(5) 0.0062(5)
C10 0.0157(7) 0.0154(7) 0.0203(7) 0.0035(6) 0.0081(6) 0.0081(6)
C11 0.0174(7) 0.0209(7) 0.0154(7) 0.0066(6) 0.0075(6) 0.0098(6)
C12 0.0129(6) 0.0157(7) 0.0195(7) 0.0057(6) 0.0063(5) 0.0063(5)
C13 0.0090(6) 0.0132(7) 0.0097(6) 0.0036(5) 0.0033(5) 0.0047(5)
C14 0.0106(6) 0.0156(7) 0.0131(6) 0.0043(5) 0.0052(5) 0.0058(5)
C15 0.0126(6) 0.0158(7) 0.0161(7) 0.0022(6) 0.0034(5) 0.0083(5)
C16 0.0161(7) 0.0143(7) 0.0170(7) 0.0070(6) 0.0033(6) 0.0068(6)
C17 0.0130(6) 0.0146(7) 0.0114(6) 0.0055(5) 0.0046(5) 0.0039(5)
C18 0.0162(7) 0.0212(8) 0.0124(7) 0.0068(6) 0.0031(5) 0.0085(6)
C19 0.0109(6) 0.0227(8) 0.0152(7) 0.0050(6) 0.0032(5) 0.0056(6)
C20 0.0162(7) 0.0160(7) 0.0221(8) 0.0036(6) -0.0006(6) 0.0006(6)
C21 0.0182(7) 0.0337(9) 0.0104(7) 0.0034(6) 0.0052(6) 0.0100(6)
C22 0.0205(7) 0.0232(8) 0.0187(8) -0.0064(6) -0.0008(6) 0.0102(6)

loop_
_atom_type_symbol
_atom_type_description
_atom_type_scat_dispersion_real
_atom_type_scat_dispersion_imag
_atom_type_scat_source
C C 0.0033 0.0016 'International Tables Vol C Tables 4.2.6.8 and 6.1.1.4'
H H 0.0000 0.0000 'International Tables Vol C Tables 4.2.6.8 and 6.1.1.4'
B B 0.0013 0.0007 'International Tables Vol C Tables 4.2.6.8 and 6.1.1.4'
N N 0.0061 0.0033 'International Tables Vol C Tables 4.2.6.8 and 6.1.1.4'
Fe Fe 0.3463 0.8444 'International Tables Vol C Tables 4.2.6.8 and 6.1.1.4'

loop_
_geom_angle_atom_site_label_1
_geom_angle_atom_site_label_2
_geom_angle_atom_site_label_3
_geom_angle
C15 Fe1 C14 40.95(6)
C15 Fe1 C16 40.82(6)
C14 Fe1 C16 68.63(5)
C15 Fe1 C18 147.58(6)
C14 Fe1 C18 116.87(6)
C16 Fe1 C18 171.42(6)
C15 Fe1 C19 169.05(6)
C14 Fe1 C19 149.72(6)
C16 Fe1 C19 131.53(6)
C18 Fe1 C19 40.61(6)
C15 Fe1 C22 106.47(6)
C14 Fe1 C22 129.84(6)
C16 Fe1 C22 114.32(6)
C18 Fe1 C22 67.94(6)
C19 Fe1 C22 68.07(6)
C15 Fe1 C20 129.29(6)
C14 Fe1 C20 168.41(6)
C16 Fe1 C20 107.74(6)
C18 Fe1 C20 68.19(6)
C19 Fe1 C20 40.55(6)
C22 Fe1 C20 40.51(7)
C15 Fe1 C17 68.51(6)
C14 Fe1 C17 68.46(5)
C16 Fe1 C17 40.53(6)
C18 Fe1 C17 133.55(6)
C19 Fe1 C17 110.57(6)
C22 Fe1 C17 147.34(6)
C20 Fe1 C17 116.49(6)
C15 Fe1 C21 114.46(6)
C14 Fe1 C21 108.39(6)
C16 Fe1 C21 146.38(6)
C18 Fe1 C21 40.31(6)
C19 Fe1 C21 68.06(6)
C22 Fe1 C21 40.41(7)
C20 Fe1 C21 68.12(6)
C17 Fe1 C21 171.84(6)
C15 Fe1 C13 68.37(5)
C14 Fe1 C13 40.58(5)
C16 Fe1 C13 68.08(5)
C18 Fe1 C13 111.28(6)
C19 Fe1 C13 118.52(6)
C22 Fe1 C13 169.72(6)
C20 Fe1 C13 149.55(6)
C17 Fe1 C13 40.42(5)
C21 Fe1 C13 132.46(6)
C2 C1 N1 120.26(12)
C2 C1 C13 119.64(12)
N1 C1 C13 120.07(11)
C4 N1 C1 118.03(11)
C4 N1 C5 115.21(11)
C1 N1 C5 126.75(11)
C3 B1 C2 111.08(12)
C3 B1 C9 124.81(13)
C2 B1 C9 123.77(12)
C4 C3 B1 120.13(13)
C1 C2 B1 124.02(12)
C7 C5 N1 108.28(11)
C7 C5 C8 111.18(12)
N1 C5 C8 112.79(11)
C7 C5 C6 109.44(12)
N1 C5 C6 109.54(11)
C8 C5 C6 105.56(11)
C3 C4 N1 125.95(13)
C12 C9 C10 108.10(11)
C12 C9 C11 109.28(11)
C10 C9 C11 108.30(11)
C12 C9 B1 112.08(11)
C10 C9 B1 112.51(11)
C11 C9 B1 106.47(11)
C17 C13 C14 107.48(12)
C17 C13 C1 125.38(12)
C14 C13 C1 127.14(12)
C17 C13 Fe1 68.86(8)
C14 C13 Fe1 68.32(8)
C1 C13 Fe1 128.60(9)
C15 C14 C13 108.17(12)
C15 C14 Fe1 69.42(8)
C13 C14 Fe1 71.10(7)
C16 C15 C14 107.80(12)
C16 C15 Fe1 69.85(8)
C14 C15 Fe1 69.62(8)
C17 C16 C15 108.17(12)
C17 C16 Fe1 70.04(8)
C15 C16 Fe1 69.33(8)
C16 C17 C13 108.34(12)
C16 C17 Fe1 69.42(8)
C13 C17 Fe1 70.72(8)
C21 C18 C19 108.22(14)
C21 C18 Fe1 70.14(8)
C19 C18 Fe1 69.74(8)
C20 C19 C18 107.87(13)
C20 C19 Fe1 69.79(8)
C18 C19 Fe1 69.65(8)
C22 C20 C19 107.73(14)
C22 C20 Fe1 69.71(9)
C19 C20 Fe1 69.66(8)
C18 C21 C22 107.89(14)
C18 C21 Fe1 69.56(8)
C22 C21 Fe1 69.58(9)
C21 C22 C20 108.28(14)
C21 C22 Fe1 70.01(9)
C20 C22 Fe1 69.78(9)

loop_
_geom_bond_atom_site_label_1
_geom_bond_atom_site_label_2
_geom_bond_distance
Fe1 C15 2.0412(14)
Fe1 C14 2.0439(13)
Fe1 C16 2.0481(14)
Fe1 C18 2.0502(14)
Fe1 C19 2.0513(14)
Fe1 C22 2.0520(15)
Fe1 C20 2.0530(15)
Fe1 C17 2.0562(13)
Fe1 C21 2.0578(15)
Fe1 C13 2.0810(13)
C1 C2 1.3716(19)
C1 N1 1.3974(17)
C1 C13 1.4917(19)
N1 C4 1.3794(18)
N1 C5 1.5293(16)
B1 C3 1.505(2)
B1 C2 1.516(2)
B1 C9 1.599(2)
C3 C4 1.356(2)
C5 C7 1.5245(18)
C5 C8 1.5315(19)
C5 C6 1.540(2)
C9 C12 1.5321(18)
C9 C10 1.5329(19)
C9 C11 1.5450(18)
C13 C17 1.4293(19)
C13 C14 1.4309(18)
C14 C15 1.429(2)
C15 C16 1.426(2)
C16 C17 1.422(2)
C18 C21 1.415(2)
C18 C19 1.423(2)
C19 C20 1.422(2)
C20 C22 1.421(2)
C21 C22 1.420(2)

loop_
_geom_torsion_atom_site_label_1
_geom_torsion_atom_site_label_2
_geom_torsion_atom_site_label_3
_geom_torsion_atom_site_label_4
_geom_torsion
C2 C1 N1 C4 8.59(18)
C13 C1 N1 C4 -169.25(12)
C2 C1 N1 C5 -170.98(12)
C13 C1 N1 C5 11.18(19)
C2 B1 C3 C4 3.22(19)
C9 B1 C3 C4 176.70(13)
N1 C1 C2 B1 -6.2(2)
C13 C1 C2 B1 171.66(12)
C3 B1 C2 C1 0.22(19)
C9 B1 C2 C1 -173.34(12)
C4 N1 C5 C7 85.20(14)
C1 N1 C5 C7 -95.22(15)
C4 N1 C5 C8 -151.33(12)
C1 N1 C5 C8 28.25(18)
C4 N1 C5 C6 -34.08(16)
C1 N1 C5 C6 145.50(13)
B1 C3 C4 N1 -0.8(2)
C1 N1 C4 C3 -5.3(2)
C5 N1 C4 C3 174.33(14)
C3 B1 C9 C12 151.53(13)
C2 B1 C9 C12 -35.80(18)
C3 B1 C9 C10 29.45(18)
C2 B1 C9 C10 -157.87(13)
C3 B1 C9 C11 -89.03(16)
C2 B1 C9 C11 83.65(15)
C2 C1 C13 C17 70.65(18)
N1 C1 C13 C17 -111.50(15)
C2 C1 C13 C14 -110.07(15)
N1 C1 C13 C14 67.78(18)
C2 C1 C13 Fe1 -19.41(18)
N1 C1 C13 Fe1 158.45(10)
C17 C13 C14 C15 1.92(15)
C1 C13 C14 C15 -177.46(12)
Fe1 C13 C14 C15 59.77(9)
C17 C13 C14 Fe1 -57.85(9)
C1 C13 C14 Fe1 122.76(13)
C13 C14 C15 C16 -1.17(15)
Fe1 C14 C15 C16 59.66(9)
C13 C14 C15 Fe1 -60.83(9)
C14 C15 C16 C17 -0.03(15)
Fe1 C15 C16 C17 59.48(9)
C14 C15 C16 Fe1 -59.51(9)
C15 C16 C17 C13 1.23(15)
Fe1 C16 C17 C13 60.27(9)
C15 C16 C17 Fe1 -59.04(9)
C14 C13 C17 C16 -1.94(15)
C1 C13 C17 C16 177.46(12)
Fe1 C13 C17 C16 -59.46(9)
C14 C13 C17 Fe1 57.52(9)
C1 C13 C17 Fe1 -123.09(13)
C21 C18 C19 C20 -0.26(16)
Fe1 C18 C19 C20 59.55(10)
C21 C18 C19 Fe1 -59.81(10)
C18 C19 C20 C22 0.08(16)
Fe1 C19 C20 C22 59.54(10)
C18 C19 C20 Fe1 -59.47(10)
C19 C18 C21 C22 0.34(16)
Fe1 C18 C21 C22 -59.22(10)
C19 C18 C21 Fe1 59.56(10)
C18 C21 C22 C20 -0.30(17)
Fe1 C21 C22 C20 -59.51(10)
C18 C21 C22 Fe1 59.21(10)
C19 C20 C22 C21 0.14(17)
Fe1 C20 C22 C21 59.65(10)
C19 C20 C22 Fe1 -59.51(10)
